data_1517373
loop_
_publ_author_name
'Wang, Hongmin'
'Ning, Ruonan'
'Shen, Yu'
'Chen, Zhenhua'
'Li, Jinlong'
'Zhang, Rujun'
'Leng, Ying'
'Zhao, Weimin'

_publ_section_title
;
 Lithocarpic Acids A-N, 3,4-seco-Cycloartane Derivatives from the Cupules
 of Lithocarpus polystachyus.
;
_journal_issue 8
_journal_name_full 'Journal of natural products'
_journal_page_first 1910
_journal_paper_doi 10.1021/np500379f
_journal_volume 77
_journal_year 2014
_chemical_absolute_configuration ad
_chemical_formula_sum 'C31 H50.5 N0.5 O4.5'
_chemical_formula_weight 502.21
_chemical_name_systematic
; 
 ? 
;
_space_group_crystal_system monoclinic
_space_group_IT_number 4
_space_group_name_Hall 'P 2yb'
_space_group_name_H-M_alt 'P 1 21 1'
_symmetry_space_group_name_Hall 'P 2yb'
_symmetry_space_group_name_H-M 'P 1 21 1'
_atom_sites_solution_hydrogens geom
_audit_creation_method SHELXL-2013
_cell_angle_alpha 90
_cell_angle_beta 98.4080(10)
_cell_angle_gamma 90
_cell_formula_units_Z 4
_cell_length_a 16.5653(2)
_cell_length_b 7.60490(10)
_cell_length_c 23.1068(3)
_cell_measurement_reflns_used 7436
_cell_measurement_temperature 140(2)
_cell_measurement_theta_max 69.02
_cell_measurement_theta_min 3.54
_cell_volume 2879.65(6)
_computing_cell_refinement 'Bruker SAINT'
_computing_data_collection 'Bruker APEX2'
_computing_data_reduction 'Bruker SAINT'
_computing_molecular_graphics 'Bruker SHELXTL'
_computing_publication_material 'Bruker SHELXTL'
_computing_structure_refinement 'SHELXL-2013 (Sheldrick, 2013)'
_computing_structure_solution 'SHELXS-97 (Sheldrick, 2008)'
_diffrn_ambient_temperature 140(2)
_diffrn_measured_fraction_theta_full 0.992
_diffrn_measured_fraction_theta_max 0.974
_diffrn_measurement_device_type 'Bruker APEX-II CCD'
_diffrn_measurement_method '\f and \w scans'
_diffrn_radiation_type CuK\a
_diffrn_radiation_wavelength 1.54178
_diffrn_reflns_av_R_equivalents 0.0306
_diffrn_reflns_av_unetI/netI 0.0372
_diffrn_reflns_Laue_measured_fraction_full 0.992
_diffrn_reflns_Laue_measured_fraction_max 0.974
_diffrn_reflns_limit_h_max 19
_diffrn_reflns_limit_h_min -20
_diffrn_reflns_limit_k_max 7
_diffrn_reflns_limit_k_min -8
_diffrn_reflns_limit_l_max 27
_diffrn_reflns_limit_l_min -26
_diffrn_reflns_number 22035
_diffrn_reflns_point_group_measured_fraction_full 0.842
_diffrn_reflns_point_group_measured_fraction_max 0.821
_diffrn_reflns_theta_full 67.679
_diffrn_reflns_theta_max 69.698
_diffrn_reflns_theta_min 3.541
_exptl_absorpt_coefficient_mu 0.594
_exptl_absorpt_correction_T_max 0.7432
_exptl_absorpt_correction_T_min 0.6516
_exptl_absorpt_correction_type multi-scan
_exptl_absorpt_process_details sadabs
_exptl_crystal_colour colourless
_exptl_crystal_density_diffrn 1.158
_exptl_crystal_description block
_exptl_crystal_F_000 1104
_exptl_crystal_size_max 0.300
_exptl_crystal_size_mid 0.250
_exptl_crystal_size_min 0.200
_refine_diff_density_max 0.404
_refine_diff_density_min -0.309
_refine_diff_density_rms 0.051
_refine_ls_abs_structure_details
; 
 Flack x determined using 2804 quotients [(I+)-(I-)]/[(I+)+(I-)] 
 (Parsons and Flack (2004), Acta Cryst. A60, s61). 
;
_refine_ls_abs_structure_Flack 0.08(11)
_refine_ls_extinction_method none
_refine_ls_goodness_of_fit_ref 0.928
_refine_ls_hydrogen_treatment constr
_refine_ls_matrix_type full
_refine_ls_number_parameters 686
_refine_ls_number_reflns 8927
_refine_ls_number_restraints 91
_refine_ls_restrained_S_all 0.930
_refine_ls_R_factor_all 0.0576
_refine_ls_R_factor_gt 0.0545
_refine_ls_shift/su_max 0.001
_refine_ls_shift/su_mean 0.000
_refine_ls_structure_factor_coef Fsqd
_refine_ls_weighting_details 'w=1/[\s^2^(Fo^2^)+(0.1244P)^2^+0.7567P] where P=(Fo^2^+2Fc^2^)/3'
_refine_ls_weighting_scheme calc
_refine_ls_wR_factor_gt 0.1537
_refine_ls_wR_factor_ref 0.1582
_reflns_Friedel_coverage 0.560
_reflns_Friedel_fraction_full 0.665
_reflns_Friedel_fraction_max 0.641
_reflns_number_gt 8294
_reflns_number_total 8927
_reflns_threshold_expression 'I > 2\s(I)'
_cod_data_source_file np500379f_si_002.cif
_cod_data_source_block cu_dm13373_0m
_cod_depositor_comments
;
The following automatic conversions were performed:

'_exptl_absorpt_correction_type' value 'MULTI-SCAN' changed to
'multi-scan' according to
/usr/data/users/saulius/crontab/automatic-downloads/rss-feeds/ACS/lib/dictionaries/cif_core.dic
dictionary named 'cif_core.dic' version 2.4.2 from 2011-04-26.

Automatic conversion script
Id: cif_fix_values 2281 2013-09-26 08:29:07Z andrius 

 Adding full bibliography for 1517372--1517374.cif.

2019-08-10
Z value and formula fixed to values more according to usual
chemical conventions.                 miguel
;
_cod_original_formula_sum 'C62 H101 N O9'
_cod_original_formula_weight 1004.43
_cod_original_formula_units_Z 2
_cod_database_code 1517373
_shelx_space_group_comment
; 
The symmetry employed for this shelxl refinement is uniquely defined 
by the following loop, which should always be used as a source of 
symmetry information in preference to the above space-group names. 
They are only intended as comments. 
;
_shelx_estimated_absorpt_t_min 0.842
_shelx_estimated_absorpt_t_max 0.890
_shelxl_version_number 2013-4

loop_
_space_group_symop_operation_xyz
'x, y, z'
'-x, y+1/2, -z'

loop_
_atom_site_label
_atom_site_type_symbol
_atom_site_fract_x
_atom_site_fract_y
_atom_site_fract_z
_atom_site_U_iso_or_equiv
_atom_site_adp_type
_atom_site_occupancy
_atom_site_site_symmetry_order
_atom_site_calc_flag
_atom_site_refinement_flags_posn
_atom_site_refinement_flags_adp
_atom_site_refinement_flags_occupancy
_atom_site_disorder_assembly
_atom_site_disorder_group
N1 N 0.5572(3) 0.7225(7) 0.4323(2) 0.0771(13) Uani 1 1 d . . . . .
O9 O 0.36360(15) 0.7093(4) 0.31627(14) 0.0546(7) Uani 1 1 d . . . . .
O1' O 1.18612(16) -0.0565(4) 0.27791(10) 0.0448(6) Uani 1 1 d . . . . .
O2' O 1.27135(13) -0.0677(4) 0.36196(9) 0.0369(5) Uani 1 1 d . . . . .
H2'A H 1.2979 -0.1372 0.3436 0.055 Uiso 1 1 calc R U . . .
O3' O 0.61709(13) 0.1723(4) 0.34934(10) 0.0388(5) Uani 1 1 d . . . . .
O4' O 0.49240(15) -0.0592(4) 0.31898(12) 0.0492(7) Uani 1 1 d . . . . .
H4'A H 0.4484 -0.1149 0.3178 0.074 Uiso 1 1 calc R U . . .
O1A O 1.16682(17) 0.6089(4) 0.24272(13) 0.0540(7) Uani 1 1 d . . . . .
H1AC H 1.1861 0.7099 0.2500 0.081 Uiso 1 1 calc R U . . .
O2A O 1.2851(2) 0.5710(8) 0.2137(2) 0.115(2) Uani 1 1 d . . . . .
O3A O 0.6104(2) 0.4316(6) 0.0801(2) 0.0913(13) Uani 1 1 d . . . . .
C1 C 1.16377(17) 0.1809(4) 0.40658(11) 0.0254(6) Uani 1 1 d . . . . .
H1A H 1.1252 0.0830 0.4095 0.030 Uiso 1 1 calc R U . . .
H1B H 1.2133 0.1585 0.4352 0.030 Uiso 1 1 calc R U . . .
C2 C 1.1873(2) 0.1830(5) 0.34437(13) 0.0322(6) Uani 1 1 d . . . . .
H2A H 1.1395 0.2210 0.3163 0.039 Uiso 1 1 calc R U . . .
H2B H 1.2313 0.2703 0.3429 0.039 Uiso 1 1 calc R U . . .
C3 C 1.21543(17) 0.0078(4) 0.32583(12) 0.0280(6) Uani 1 1 d . . . . .
C4 C 1.25880(18) 0.4880(4) 0.46949(13) 0.0303(6) Uani 1 1 d . . . . .
C5 C 1.18294(17) 0.5081(4) 0.42428(12) 0.0260(6) Uani 1 1 d . . . . .
H5A H 1.2026 0.5104 0.3854 0.031 Uiso 1 1 calc R U . . .
C6 C 1.14020(18) 0.6846(4) 0.42980(13) 0.0297(6) Uani 1 1 d . . . . .
H6A H 1.1209 0.6923 0.4683 0.036 Uiso 1 1 calc R U . . .
H6B H 1.1789 0.7823 0.4269 0.036 Uiso 1 1 calc R U . . .
C7 C 1.06819(18) 0.6989(4) 0.38104(13) 0.0293(6) Uani 1 1 d . . . . .
H7A H 1.0863 0.6724 0.3430 0.035 Uiso 1 1 calc R U . . .
H7B H 1.0465 0.8204 0.3794 0.035 Uiso 1 1 calc R U . . .
C8 C 1.00122(17) 0.5705(4) 0.39173(11) 0.0232(6) Uani 1 1 d . . . . .
H8A H 0.9832 0.6094 0.4292 0.028 Uiso 1 1 calc R U . . .
C9 C 1.03254(17) 0.3796(4) 0.40297(12) 0.0241(6) Uani 1 1 d . . . . .
C10 C 1.12493(17) 0.3515(4) 0.42241(11) 0.0244(6) Uani 1 1 d . . . . .
C11 C 0.98566(18) 0.2317(4) 0.36717(13) 0.0296(6) Uani 1 1 d . . . . .
H11A H 0.9966 0.1204 0.3892 0.035 Uiso 1 1 calc R U . . .
H11B H 1.0085 0.2191 0.3301 0.035 Uiso 1 1 calc R U . . .
C12 C 0.89203(18) 0.2528(4) 0.35183(13) 0.0289(6) Uani 1 1 d . . . . .
H12A H 0.8755 0.2203 0.3103 0.035 Uiso 1 1 calc R U . . .
H12B H 0.8652 0.1696 0.3759 0.035 Uiso 1 1 calc R U . . .
C13 C 0.86102(17) 0.4397(4) 0.36156(11) 0.0250(6) Uani 1 1 d . . . . .
C14 C 0.92418(18) 0.5768(4) 0.34571(12) 0.0257(6) Uani 1 1 d . . . . .
C15 C 0.87692(19) 0.7506(4) 0.34593(13) 0.0300(6) Uani 1 1 d . . . . .
H15A H 0.8984 0.8391 0.3207 0.036 Uiso 1 1 calc R U . . .
H15B H 0.8808 0.7983 0.3861 0.036 Uiso 1 1 calc R U . . .
C16 C 0.78769(19) 0.7016(5) 0.32159(14) 0.0360(7) Uani 1 1 d . . . . .
H16A H 0.7729 0.7484 0.2815 0.043 Uiso 1 1 calc R U . . .
H16B H 0.7499 0.7519 0.3467 0.043 Uiso 1 1 calc R U . . .
C17 C 0.78200(18) 0.4971(5) 0.32117(13) 0.0313(7) Uani 1 1 d . . . . .
H17A H 0.7872 0.4570 0.2807 0.038 Uiso 1 1 calc R U . . .
C18 C 0.84808(17) 0.4554(5) 0.42644(12) 0.0282(6) Uani 1 1 d . . . . .
H18A H 0.8980 0.4192 0.4518 0.042 Uiso 1 1 calc R U . . .
H18B H 0.8028 0.3792 0.4335 0.042 Uiso 1 1 calc R U . . .
H18C H 0.8353 0.5776 0.4350 0.042 Uiso 1 1 calc R U . . .
C19 C 1.06568(17) 0.3373(4) 0.46617(12) 0.0259(6) Uani 1 1 d . . . . .
H19A H 1.0659 0.4328 0.4953 0.031 Uiso 1 1 calc R U . . .
H19B H 1.0547 0.2186 0.4808 0.031 Uiso 1 1 calc R U . . .
C20 C 0.69944(18) 0.4313(5) 0.33496(14) 0.0339(7) Uani 1 1 d . . . . .
H20A H 0.6911 0.4783 0.3741 0.041 Uiso 1 1 calc R U . . .
C21 C 0.69425(19) 0.2321(5) 0.33665(15) 0.0368(8) Uani 1 1 d . . . . .
H21A H 0.7036 0.1841 0.2984 0.044 Uiso 1 1 calc R U . . .
H21B H 0.7379 0.1866 0.3668 0.044 Uiso 1 1 calc R U . . .
C22 C 0.6297(2) 0.4987(6) 0.28887(17) 0.0449(9) Uani 1 1 d . . . . .
H22A H 0.6269 0.6285 0.2910 0.054 Uiso 1 1 calc R U . . .
H22B H 0.6410 0.4665 0.2493 0.054 Uiso 1 1 calc R U . . .
C23 C 0.5475(2) 0.4202(6) 0.29872(19) 0.0491(10) Uani 1 1 d . . . . .
H23A H 0.5316 0.4689 0.3351 0.059 Uiso 1 1 calc R U . . .
H23B H 0.5051 0.4532 0.2658 0.059 Uiso 1 1 calc R U . . .
C24 C 0.55281(19) 0.2204(6) 0.30333(15) 0.0408(8) Uani 1 1 d . . . . .
H24A H 0.5664 0.1730 0.2656 0.049 Uiso 1 1 calc R U . . .
C25 C 0.4759(2) 0.1265(6) 0.31732(16) 0.0426(9) Uani 1 1 d . . . . .
C26 C 0.4528(3) 0.1824(9) 0.37579(19) 0.0643(13) Uani 1 1 d . . . . .
H26A H 0.4038 0.1186 0.3829 0.097 Uiso 1 1 calc R U . . .
H26B H 0.4419 0.3091 0.3752 0.097 Uiso 1 1 calc R U . . .
H26C H 0.4978 0.1556 0.4070 0.097 Uiso 1 1 calc R U . . .
C27 C 0.4059(2) 0.1514(8) 0.2665(2) 0.0697(16) Uani 1 1 d . . . . .
H27A H 0.3570 0.0910 0.2756 0.105 Uiso 1 1 calc R U . . .
H27B H 0.4218 0.1019 0.2306 0.105 Uiso 1 1 calc R U . . .
H27C H 0.3943 0.2771 0.2608 0.105 Uiso 1 1 calc R U . . .
C28 C 1.3330(2) 0.5091(6) 0.45431(17) 0.0452(9) Uani 1 1 d . . . . .
H28A H 1.3801 0.4981 0.4829 0.054 Uiso 1 1 calc R U . . .
H28B H 1.3387 0.5351 0.4149 0.054 Uiso 1 1 calc R U . . .
C29 C 1.2480(2) 0.4472(6) 0.53098(13) 0.0388(8) Uani 1 1 d . . . . .
H29A H 1.3017 0.4374 0.5551 0.058 Uiso 1 1 calc R U . . .
H29B H 1.2186 0.3358 0.5320 0.058 Uiso 1 1 calc R U . . .
H29C H 1.2168 0.5416 0.5462 0.058 Uiso 1 1 calc R U . . .
C30 C 0.9452(2) 0.5495(5) 0.28326(12) 0.0338(7) Uani 1 1 d . . . . .
H30A H 0.9849 0.6384 0.2752 0.051 Uiso 1 1 calc R U . . .
H30B H 0.8954 0.5607 0.2548 0.051 Uiso 1 1 calc R U . . .
H30C H 0.9685 0.4320 0.2802 0.051 Uiso 1 1 calc R U . . .
C31 C 0.6078(3) 0.4438(8) 0.4908(2) 0.0622(12) Uani 1 1 d . . . . .
H31A H 0.6242 0.3560 0.4637 0.093 Uiso 1 1 calc R U . . .
H31B H 0.5637 0.3960 0.5102 0.093 Uiso 1 1 calc R U . . .
H31C H 0.6546 0.4732 0.5203 0.093 Uiso 1 1 calc R U . . .
C32 C 0.5795(3) 0.6006(7) 0.4586(2) 0.0565(11) Uani 1 1 d . . . . .
C1A C 1.1575(2) 0.3619(5) 0.12657(15) 0.0413(8) Uani 1 1 d . . . . .
H1AA H 1.1206 0.4641 0.1185 0.050 Uiso 1 1 calc R U . . .
H1AB H 1.2059 0.3827 0.1070 0.050 Uiso 1 1 calc R U . . .
C2A C 1.1849(3) 0.3466(6) 0.19344(17) 0.0571(12) Uani 1 1 d . . . . .
H2AA H 1.1380 0.3087 0.2125 0.068 Uiso 1 1 calc R U . . .
H2AB H 1.2281 0.2562 0.2013 0.068 Uiso 1 1 calc R U . . .
C3A C 1.2166(2) 0.5185(6) 0.21889(17) 0.0474(9) Uani 1 1 d . . . . .
C4A C 1.2413(3) 0.0377(6) 0.07542(19) 0.0542(10) Uani 1 1 d . . . . .
C5A C 1.1695(3) 0.0342(5) 0.10903(14) 0.0425(8) Uani 1 1 d . . . . .
H5AA H 1.1938 0.0327 0.1513 0.051 Uiso 1 1 calc R U . . .
C6A C 1.1219(3) -0.1383(5) 0.09855(17) 0.0468(9) Uani 1 1 d . . . . .
H6AA H 1.1007 -0.1505 0.0564 0.056 Uiso 1 1 calc R U . . .
H6AB H 1.1587 -0.2388 0.1102 0.056 Uiso 1 1 calc R U . . .
C7A C 1.0519(3) -0.1402(5) 0.13364(17) 0.0488(9) Uani 1 1 d . . . . .
H7AA H 1.0720 -0.1102 0.1749 0.059 Uiso 1 1 calc R U . . .
H7AB H 1.0276 -0.2593 0.1326 0.059 Uiso 1 1 calc R U . . .
C8A C 0.9868(2) -0.0067(5) 0.10813(13) 0.0390(8) Uani 1 1 d . . . . .
H8AA H 0.9677 -0.0466 0.0672 0.047 Uiso 1 1 calc R U . . .
C9A C 1.0219(2) 0.1800(5) 0.10247(13) 0.0380(8) Uani 1 1 d . . . . .
C10A C 1.1139(2) 0.1970(5) 0.10148(13) 0.0386(8) Uani 1 1 d . . . . .
C11A C 0.9793(2) 0.3328(5) 0.12860(16) 0.0451(9) Uani 1 1 d . . . . .
H11C H 0.9921 0.4421 0.1085 0.054 Uiso 1 1 calc R U . . .
H11D H 1.0032 0.3445 0.1703 0.054 Uiso 1 1 calc R U . . .
C12A C 0.8851(3) 0.3204(5) 0.12525(16) 0.0456(9) Uani 1 1 d . . . . .
H12C H 0.8702 0.3568 0.1634 0.055 Uiso 1 1 calc R U . . .
H12D H 0.8596 0.4049 0.0955 0.055 Uiso 1 1 calc R U . . .
C13A C 0.8496(2) 0.1382(5) 0.11013(13) 0.0402(8) Uani 1 1 d . . . . .
C14A C 0.9105(2) -0.0053(5) 0.13876(13) 0.0397(8) Uani 1 1 d . . . . .
C15A C 0.8594(3) -0.1737(5) 0.13043(16) 0.0465(9) Uani 1 1 d . . . . .
H15C H 0.8624 -0.2267 0.0917 0.056 Uiso 1 1 calc R U . . .
H15D H 0.8787 -0.2608 0.1612 0.056 Uiso 1 1 calc R U . . .
C16A C 0.7720(3) -0.1154(6) 0.13504(19) 0.0576(11) Uani 1 1 d . . . . .
H16C H 0.7552 -0.1611 0.1716 0.069 Uiso 1 1 calc R U . . .
H16D H 0.7338 -0.1616 0.1015 0.069 Uiso 1 1 calc R U . . .
C17A C 0.7702(3) 0.0895(6) 0.13497(14) 0.0468(9) Uani 1 1 d . . . . .
H17B H 0.7782 0.1276 0.1768 0.056 Uiso 1 1 calc R U . . .
C18A C 0.8332(2) 0.1200(5) 0.04291(14) 0.0436(9) Uani 1 1 d . . . . .
H18D H 0.7951 0.2119 0.0265 0.065 Uiso 1 1 calc R U . . .
H18E H 0.8095 0.0042 0.0325 0.065 Uiso 1 1 calc R U . . .
H18F H 0.8846 0.1324 0.0271 0.065 Uiso 1 1 calc R U . . .
C19A C 1.0539(2) 0.2172(5) 0.04598(14) 0.0427(8) Uani 1 1 d . . . . .
H19C H 1.0454 0.3367 0.0292 0.051 Uiso 1 1 calc R U . . .
H19D H 1.0509 0.1213 0.0168 0.051 Uiso 1 1 calc R U . . .
C20A C 0.6884(3) 0.1650(6) 0.10659(15) 0.0508(10) Uani 1 1 d . . . . .
H20B H 0.6779 0.1221 0.0653 0.061 Uiso 1 1 calc R U . . .
C21A C 0.6875(3) 0.3653(7) 0.1052(2) 0.0626(12) Uani 1 1 d . . . . .
H21C H 0.7013 0.4109 0.1455 0.075 Uiso 1 1 calc R U . . .
H21D H 0.7296 0.4075 0.0822 0.075 Uiso 1 1 calc R U . . .
C22A C 0.6191(3) 0.0982(8) 0.13798(18) 0.0618(12) Uani 1 1 d . . . . .
H22C H 0.6139 -0.0307 0.1328 0.074 Uiso 1 1 calc R U . . .
H22D H 0.6327 0.1225 0.1804 0.074 Uiso 1 1 calc R U . . .
C23A C 0.5384(3) 0.1851(8) 0.1147(2) 0.0651(12) Uani 1 1 d . . . . .
H23C H 0.5188 0.1405 0.0748 0.078 Uiso 1 1 calc R U . . .
H23D H 0.4973 0.1546 0.1401 0.078 Uiso 1 1 calc R U . . .
C24A C 0.5480(3) 0.3828(9) 0.1127(4) 0.093(2) Uani 1 1 d . . . . .
H24B H 0.5566 0.4354 0.1528 0.111 Uiso 1 1 calc R U . A 1
C25A C 0.4759(5) 0.4720(15) 0.0725(4) 0.050(2) Uani 0.5 1 d . U P B 1
C26A C 0.4899(4) 0.6581(14) 0.0662(4) 0.052(2) Uani 0.5 1 d . U P B 1
H26D H 0.4441 0.7097 0.0401 0.078 Uiso 0.5 1 calc R U P B 1
H26E H 0.5404 0.6758 0.0495 0.078 Uiso 0.5 1 calc R U P B 1
H26F H 0.4948 0.7149 0.1046 0.078 Uiso 0.5 1 calc R U P B 1
C27A C 0.4553(4) 0.4001(13) 0.0129(3) 0.0445(18) Uani 0.5 1 d . U P B 1
H27D H 0.4104 0.4682 -0.0086 0.067 Uiso 0.5 1 calc R U P B 1
H27E H 0.4386 0.2770 0.0152 0.067 Uiso 0.5 1 calc R U P B 1
H27F H 0.5031 0.4075 -0.0074 0.067 Uiso 0.5 1 calc R U P B 1
O4A O 0.3998(5) 0.4478(15) 0.1040(4) 0.097(3) Uani 0.5 1 d . U P B 1
H4AA H 0.3590 0.4945 0.0839 0.145 Uiso 0.5 1 calc R U P B 1
O4" O 0.4123(4) 0.4193(14) 0.1576(4) 0.085(2) Uani 0.5 1 d . U P B 2
H4"A H 0.3824 0.5001 0.1673 0.128 Uiso 0.5 1 calc R U P B 2
C26' C 0.4893(8) 0.678(2) 0.1384(6) 0.089(3) Uani 0.5 1 d . U P B 2
H26G H 0.4399 0.7461 0.1418 0.134 Uiso 0.5 1 calc R U P B 2
H26H H 0.5189 0.7337 0.1096 0.134 Uiso 0.5 1 calc R U P B 2
H26I H 0.5242 0.6748 0.1765 0.134 Uiso 0.5 1 calc R U P B 2
C25' C 0.4654(6) 0.4891(19) 0.1187(5) 0.074(2) Uani 0.5 1 d . U P B 2
C27' C 0.4298(9) 0.476(2) 0.0566(6) 0.090(3) Uani 0.5 1 d . U P B 2
H27G H 0.3773 0.5374 0.0502 0.134 Uiso 0.5 1 calc R U P B 2
H27H H 0.4215 0.3517 0.0459 0.134 Uiso 0.5 1 calc R U P B 2
H27I H 0.4670 0.5292 0.0324 0.134 Uiso 0.5 1 calc R U P B 2
C28A C 1.2396(4) 0.1249(8) 0.02313(19) 0.0676(13) Uani 1 1 d . . . . .
H28C H 1.2856 0.1208 0.0030 0.081 Uiso 1 1 calc R U . . .
H28D H 1.1924 0.1892 0.0071 0.081 Uiso 1 1 calc R U . . .
C29A C 1.3123(4) -0.0587(13) 0.0993(4) 0.115(3) Uani 1 1 d . . . . .
H29D H 1.3544 -0.0452 0.0738 0.172 Uiso 1 1 calc R U . . .
H29E H 1.2984 -0.1834 0.1020 0.172 Uiso 1 1 calc R U . . .
H29F H 1.3330 -0.0136 0.1384 0.172 Uiso 1 1 calc R U . . .
C30A C 0.9333(3) 0.0241(6) 0.20556(14) 0.0512(10) Uani 1 1 d . . . . .
H30D H 0.9713 -0.0680 0.2220 0.077 Uiso 1 1 calc R U . . .
H30E H 0.8838 0.0194 0.2242 0.077 Uiso 1 1 calc R U . . .
H30F H 0.9593 0.1394 0.2127 0.077 Uiso 1 1 calc R U . . .

loop_
_atom_site_aniso_label
_atom_site_aniso_U_11
_atom_site_aniso_U_22
_atom_site_aniso_U_33
_atom_site_aniso_U_23
_atom_site_aniso_U_13
_atom_site_aniso_U_12
N1 0.075(3) 0.063(3) 0.086(3) -0.006(3) -0.012(2) -0.002(2)
O9 0.0360(12) 0.0403(17) 0.088(2) -0.0022(15) 0.0102(12) -0.0014(12)
O1' 0.0623(15) 0.0326(15) 0.0362(11) -0.0084(11) -0.0041(10) 0.0007(12)
O2' 0.0362(11) 0.0381(14) 0.0367(11) -0.0019(10) 0.0065(9) 0.0102(10)
O3' 0.0292(10) 0.0403(15) 0.0449(12) 0.0030(11) -0.0013(9) -0.0045(10)
O4' 0.0350(11) 0.0529(18) 0.0584(15) -0.0007(14) 0.0028(10) -0.0140(12)
O1A 0.0530(15) 0.0353(16) 0.0745(18) -0.0131(14) 0.0126(13) 0.0005(13)
O2A 0.0489(18) 0.152(5) 0.149(4) -0.107(4) 0.030(2) -0.023(2)
O3A 0.0599(19) 0.060(2) 0.143(4) 0.026(3) -0.023(2) -0.0092(18)
C1 0.0306(13) 0.0192(15) 0.0269(12) 0.0013(12) 0.0057(10) 0.0012(12)
C2 0.0431(15) 0.0250(17) 0.0305(13) -0.0011(13) 0.0123(12) 0.0034(14)
C3 0.0302(13) 0.0224(16) 0.0327(14) -0.0033(12) 0.0089(11) -0.0045(12)
C4 0.0320(14) 0.0210(16) 0.0371(14) -0.0029(13) 0.0023(11) -0.0015(12)
C5 0.0333(14) 0.0189(15) 0.0272(12) -0.0018(11) 0.0088(10) -0.0022(12)
C6 0.0344(14) 0.0199(16) 0.0356(14) -0.0043(13) 0.0076(11) -0.0045(13)
C7 0.0371(15) 0.0161(15) 0.0355(14) 0.0019(12) 0.0078(11) 0.0007(12)
C8 0.0317(13) 0.0160(15) 0.0226(12) -0.0011(10) 0.0061(10) 0.0000(11)
C9 0.0319(14) 0.0171(15) 0.0244(12) -0.0002(11) 0.0080(10) -0.0021(11)
C10 0.0315(14) 0.0187(15) 0.0240(12) -0.0006(11) 0.0070(10) -0.0014(12)
C11 0.0346(15) 0.0179(16) 0.0360(15) -0.0061(12) 0.0044(12) -0.0001(12)
C12 0.0339(15) 0.0185(16) 0.0338(15) -0.0044(12) 0.0031(12) -0.0021(12)
C13 0.0304(13) 0.0200(16) 0.0243(12) 0.0006(11) 0.0026(10) -0.0002(12)
C14 0.0347(14) 0.0193(15) 0.0233(13) 0.0005(11) 0.0049(11) 0.0007(12)
C15 0.0388(15) 0.0219(17) 0.0292(14) 0.0035(12) 0.0042(12) 0.0010(13)
C16 0.0388(16) 0.0276(19) 0.0403(15) 0.0074(15) 0.0017(12) 0.0040(14)
C17 0.0360(15) 0.0275(18) 0.0290(13) 0.0016(13) 0.0003(11) 0.0010(13)
C18 0.0333(14) 0.0260(16) 0.0255(13) 0.0028(12) 0.0047(10) -0.0018(12)
C19 0.0324(13) 0.0225(16) 0.0244(13) 0.0017(12) 0.0092(10) 0.0009(12)
C20 0.0319(14) 0.0342(19) 0.0344(15) 0.0018(14) 0.0003(12) 0.0021(14)
C21 0.0298(14) 0.036(2) 0.0433(17) 0.0061(15) -0.0002(12) -0.0011(13)
C22 0.0356(16) 0.039(2) 0.056(2) 0.0135(18) -0.0049(14) 0.0009(15)
C23 0.0326(16) 0.048(2) 0.063(2) 0.012(2) -0.0055(15) 0.0013(17)
C24 0.0280(15) 0.051(2) 0.0415(16) 0.0017(16) -0.0008(12) -0.0039(15)
C25 0.0303(15) 0.051(3) 0.0449(18) 0.0043(17) 0.0015(13) -0.0070(16)
C26 0.051(2) 0.078(4) 0.069(3) -0.011(3) 0.0260(19) -0.014(2)
C27 0.0307(17) 0.092(4) 0.081(3) 0.036(3) -0.0109(18) -0.015(2)
C28 0.0376(17) 0.045(2) 0.0534(19) 0.0055(18) 0.0077(14) -0.0034(16)
C29 0.0380(16) 0.044(2) 0.0322(14) -0.0043(15) -0.0016(12) -0.0022(15)
C30 0.0448(17) 0.0316(19) 0.0253(13) 0.0008(13) 0.0062(12) -0.0008(14)
C31 0.065(2) 0.065(3) 0.056(2) 0.001(2) 0.0072(19) -0.005(2)
C32 0.048(2) 0.060(3) 0.060(2) -0.014(2) 0.0012(18) -0.006(2)
C1A 0.061(2) 0.0205(18) 0.0377(17) -0.0015(14) -0.0088(14) 0.0000(15)
C2A 0.090(3) 0.027(2) 0.0432(19) -0.0068(17) -0.0264(19) 0.005(2)
C3A 0.0477(19) 0.035(2) 0.0534(19) -0.0208(18) -0.0116(15) 0.0060(17)
C4A 0.071(3) 0.032(2) 0.059(2) -0.0095(18) 0.0064(19) -0.0096(19)
C5A 0.072(2) 0.0196(18) 0.0323(15) -0.0050(13) -0.0029(15) 0.0019(17)
C6A 0.074(2) 0.0187(19) 0.0474(19) -0.0068(15) 0.0072(17) -0.0017(17)
C7A 0.082(3) 0.0153(18) 0.0492(19) 0.0027(15) 0.0083(18) 0.0002(18)
C8A 0.075(2) 0.0196(17) 0.0217(13) -0.0024(12) 0.0038(13) -0.0070(16)
C9A 0.068(2) 0.0177(16) 0.0247(13) -0.0003(13) -0.0064(13) -0.0029(16)
C10A 0.065(2) 0.0177(17) 0.0286(14) 0.0027(13) -0.0079(14) -0.0016(16)
C11A 0.066(2) 0.0211(18) 0.0442(18) -0.0056(15) -0.0048(16) -0.0032(17)
C12A 0.070(2) 0.0230(19) 0.0401(17) -0.0042(15) -0.0056(16) -0.0009(17)
C13A 0.069(2) 0.0242(19) 0.0267(15) 0.0011(13) 0.0048(14) -0.0050(16)
C14A 0.074(2) 0.0200(17) 0.0237(13) 0.0012(13) 0.0028(14) 0.0015(16)
C15A 0.080(3) 0.025(2) 0.0359(16) 0.0052(15) 0.0138(17) -0.0061(18)
C16A 0.092(3) 0.037(2) 0.047(2) 0.0085(18) 0.022(2) -0.012(2)
C17A 0.075(3) 0.040(2) 0.0264(15) 0.0016(15) 0.0107(15) -0.0028(19)
C18A 0.068(2) 0.035(2) 0.0277(15) 0.0033(14) 0.0058(14) -0.0131(18)
C19A 0.067(2) 0.028(2) 0.0292(15) 0.0061(14) -0.0073(14) -0.0112(17)
C20A 0.071(2) 0.047(3) 0.0353(16) -0.0033(17) 0.0101(16) -0.010(2)
C21A 0.061(2) 0.053(3) 0.069(3) 0.000(2) -0.008(2) -0.001(2)
C22A 0.081(3) 0.063(3) 0.046(2) 0.003(2) 0.025(2) 0.000(3)
C23A 0.073(3) 0.066(3) 0.059(2) -0.004(2) 0.017(2) -0.012(3)
C24A 0.055(3) 0.070(4) 0.144(6) -0.016(4) -0.016(3) 0.003(3)
C25A 0.027(3) 0.080(6) 0.044(4) -0.002(4) 0.005(3) 0.001(4)
C26A 0.027(3) 0.065(6) 0.067(4) 0.002(4) 0.013(3) 0.009(3)
C27A 0.037(3) 0.062(5) 0.032(3) 0.003(3) -0.004(2) 0.008(3)
O4A 0.072(5) 0.109(7) 0.116(6) 0.007(6) 0.040(4) 0.007(5)
O4" 0.064(4) 0.111(7) 0.084(5) 0.000(5) 0.023(3) 0.013(4)
C26' 0.084(7) 0.074(8) 0.106(8) -0.001(7) 0.003(6) 0.013(6)
C25' 0.058(5) 0.082(6) 0.079(5) 0.005(5) 0.002(4) -0.003(5)
C27' 0.092(7) 0.087(8) 0.086(7) 0.019(6) 0.001(6) -0.012(7)
C28A 0.091(3) 0.070(4) 0.045(2) -0.006(2) 0.022(2) -0.006(3)
C29A 0.077(4) 0.128(7) 0.145(6) 0.062(6) 0.034(4) 0.011(4)
C30A 0.089(3) 0.038(2) 0.0260(15) 0.0023(15) 0.0046(16) 0.007(2)

loop_
_atom_type_symbol
_atom_type_description
_atom_type_scat_dispersion_real
_atom_type_scat_dispersion_imag
_atom_type_scat_source
C C 0.0181 0.0091 'International Tables Vol C Tables 4.2.6.8 and 6.1.1.4'
H H 0.0000 0.0000 'International Tables Vol C Tables 4.2.6.8 and 6.1.1.4'
O O 0.0492 0.0322 'International Tables Vol C Tables 4.2.6.8 and 6.1.1.4'
N N 0.0311 0.0180 'International Tables Vol C Tables 4.2.6.8 and 6.1.1.4'

loop_
_geom_angle_atom_site_label_1
_geom_angle_atom_site_label_2
_geom_angle_atom_site_label_3
_geom_angle
C3 O2' H2'A 109.5
C21 O3' C24 110.8(2)
C25 O4' H4'A 109.5
C3A O1A H1AC 109.5
C24A O3A C21A 112.0(5)
C10 C1 C2 112.9(2)
C10 C1 H1A 109.0
C2 C1 H1A 109.0
C10 C1 H1B 109.0
C2 C1 H1B 109.0
H1A C1 H1B 107.8
C3 C2 C1 112.9(3)
C3 C2 H2A 109.0
C1 C2 H2A 109.0
C3 C2 H2B 109.0
C1 C2 H2B 109.0
H2A C2 H2B 107.8
O1' C3 O2' 123.5(3)
O1' C3 C2 120.6(3)
O2' C3 C2 115.9(3)
C28 C4 C29 121.2(3)
C28 C4 C5 120.5(3)
C29 C4 C5 118.3(3)
C4 C5 C10 113.2(3)
C4 C5 C6 112.1(2)
C10 C5 C6 112.9(2)
C4 C5 H5A 105.9
C10 C5 H5A 105.9
C6 C5 H5A 105.9
C7 C6 C5 108.9(2)
C7 C6 H6A 109.9
C5 C6 H6A 109.9
C7 C6 H6B 109.9
C5 C6 H6B 109.9
H6A C6 H6B 108.3
C6 C7 C8 110.1(2)
C6 C7 H7A 109.6
C8 C7 H7A 109.6
C6 C7 H7B 109.6
C8 C7 H7B 109.6
H7A C7 H7B 108.1
C7 C8 C14 114.7(2)
C7 C8 C9 113.2(2)
C14 C8 C9 111.6(2)
C7 C8 H8A 105.5
C14 C8 H8A 105.5
C9 C8 H8A 105.5
C19 C9 C11 116.5(3)
C19 C9 C10 59.17(17)
C11 C9 C10 117.1(2)
C19 C9 C8 115.1(2)
C11 C9 C8 117.7(2)
C10 C9 C8 118.1(2)
C19 C10 C1 116.1(3)
C19 C10 C5 120.3(2)
C1 C10 C5 112.8(2)
C19 C10 C9 59.50(17)
C1 C10 C9 119.0(2)
C5 C10 C9 119.5(3)
C9 C11 C12 117.2(3)
C9 C11 H11A 108.0
C12 C11 H11A 108.0
C9 C11 H11B 108.0
C12 C11 H11B 108.0
H11A C11 H11B 107.2
C13 C12 C11 114.0(2)
C13 C12 H12A 108.7
C11 C12 H12A 108.7
C13 C12 H12B 108.7
C11 C12 H12B 108.7
H12A C12 H12B 107.6
C12 C13 C18 108.0(2)
C12 C13 C17 116.2(2)
C18 C13 C17 109.6(2)
C12 C13 C14 109.5(2)
C18 C13 C14 111.6(2)
C17 C13 C14 101.9(2)
C15 C14 C8 113.3(2)
C15 C14 C30 107.6(2)
C8 C14 C30 111.3(2)
C15 C14 C13 102.4(2)
C8 C14 C13 109.6(2)
C30 C14 C13 112.3(2)
C14 C15 C16 104.6(3)
C14 C15 H15A 110.8
C16 C15 H15A 110.8
C14 C15 H15B 110.8
C16 C15 H15B 110.8
H15A C15 H15B 108.9
C15 C16 C17 107.2(3)
C15 C16 H16A 110.3
C17 C16 H16A 110.3
C15 C16 H16B 110.3
C17 C16 H16B 110.3
H16A C16 H16B 108.5
C20 C17 C13 118.8(3)
C20 C17 C16 112.3(3)
C13 C17 C16 103.4(3)
C20 C17 H17A 107.2
C13 C17 H17A 107.3
C16 C17 H17A 107.3
C13 C18 H18A 109.5
C13 C18 H18B 109.5
H18A C18 H18B 109.5
C13 C18 H18C 109.5
H18A C18 H18C 109.5
H18B C18 H18C 109.5
C10 C19 C9 61.33(18)
C10 C19 H19A 117.6
C9 C19 H19A 117.6
C10 C19 H19B 117.6
C9 C19 H19B 117.6
H19A C19 H19B 114.7
C21 C20 C17 112.7(3)
C21 C20 C22 108.1(3)
C17 C20 C22 110.5(3)
C21 C20 H20A 108.5
C17 C20 H20A 108.5
C22 C20 H20A 108.5
O3' C21 C20 112.3(3)
O3' C21 H21A 109.1
C20 C21 H21A 109.1
O3' C21 H21B 109.1
C20 C21 H21B 109.1
H21A C21 H21B 107.9
C23 C22 C20 111.1(3)
C23 C22 H22A 109.4
C20 C22 H22A 109.4
C23 C22 H22B 109.4
C20 C22 H22B 109.4
H22A C22 H22B 108.0
C24 C23 C22 110.8(3)
C24 C23 H23A 109.5
C22 C23 H23A 109.5
C24 C23 H23B 109.5
C22 C23 H23B 109.5
H23A C23 H23B 108.1
O3' C24 C23 109.5(3)
O3' C24 C25 105.9(3)
C23 C24 C25 115.9(3)
O3' C24 H24A 108.4
C23 C24 H24A 108.4
C25 C24 H24A 108.4
O4' C25 C26 108.8(4)
O4' C25 C24 107.6(3)
C26 C25 C24 112.4(3)
O4' C25 C27 105.1(4)
C26 C25 C27 112.7(4)
C24 C25 C27 109.8(3)
C25 C26 H26A 109.5
C25 C26 H26B 109.5
H26A C26 H26B 109.5
C25 C26 H26C 109.5
H26A C26 H26C 109.5
H26B C26 H26C 109.5
C25 C27 H27A 109.5
C25 C27 H27B 109.5
H27A C27 H27B 109.5
C25 C27 H27C 109.5
H27A C27 H27C 109.5
H27B C27 H27C 109.5
C4 C28 H28A 120.0
C4 C28 H28B 120.0
H28A C28 H28B 120.0
C4 C29 H29A 109.5
C4 C29 H29B 109.5
H29A C29 H29B 109.5
C4 C29 H29C 109.5
H29A C29 H29C 109.5
H29B C29 H29C 109.5
C14 C30 H30A 109.5
C14 C30 H30B 109.5
H30A C30 H30B 109.5
C14 C30 H30C 109.5
H30A C30 H30C 109.5
H30B C30 H30C 109.5
C32 C31 H31A 109.5
C32 C31 H31B 109.5
H31A C31 H31B 109.5
C32 C31 H31C 109.5
H31A C31 H31C 109.5
H31B C31 H31C 109.5
N1 C32 C31 178.7(5)
C10A C1A C2A 111.8(3)
C10A C1A H1AA 109.2
C2A C1A H1AA 109.2
C10A C1A H1AB 109.2
C2A C1A H1AB 109.2
H1AA C1A H1AB 107.9
C3A C2A C1A 111.2(3)
C3A C2A H2AA 109.4
C1A C2A H2AA 109.4
C3A C2A H2AB 109.4
C1A C2A H2AB 109.4
H2AA C2A H2AB 108.0
O2A C3A O1A 122.7(4)
O2A C3A C2A 121.5(4)
O1A C3A C2A 115.7(4)
C28A C4A C29A 119.8(5)
C28A C4A C5A 122.9(4)
C29A C4A C5A 117.3(4)
C4A C5A C6A 111.0(3)
C4A C5A C10A 115.5(3)
C6A C5A C10A 112.7(3)
C4A C5A H5AA 105.6
C6A C5A H5AA 105.6
C10A C5A H5AA 105.6
C7A C6A C5A 110.0(3)
C7A C6A H6AA 109.7
C5A C6A H6AA 109.7
C7A C6A H6AB 109.7
C5A C6A H6AB 109.7
H6AA C6A H6AB 108.2
C6A C7A C8A 109.8(3)
C6A C7A H7AA 109.7
C8A C7A H7AA 109.7
C6A C7A H7AB 109.7
C8A C7A H7AB 109.7
H7AA C7A H7AB 108.2
C7A C8A C14A 114.0(3)
C7A C8A C9A 112.9(3)
C14A C8A C9A 112.1(3)
C7A C8A H8AA 105.7
C14A C8A H8AA 105.7
C9A C8A H8AA 105.7
C19A C9A C11A 116.2(3)
C19A C9A C10A 59.7(2)
C11A C9A C10A 117.4(3)
C19A C9A C8A 115.4(3)
C11A C9A C8A 117.6(3)
C10A C9A C8A 117.7(3)
C19A C10A C1A 117.2(3)
C19A C10A C9A 59.3(2)
C1A C10A C9A 118.8(3)
C19A C10A C5A 119.2(3)
C1A C10A C5A 112.2(3)
C9A C10A C5A 120.8(3)
C9A C11A C12A 116.9(3)
C9A C11A H11C 108.1
C12A C11A H11C 108.1
C9A C11A H11D 108.1
C12A C11A H11D 108.1
H11C C11A H11D 107.3
C13A C12A C11A 114.7(3)
C13A C12A H12C 108.6
C11A C12A H12C 108.6
C13A C12A H12D 108.6
C11A C12A H12D 108.6
H12C C12A H12D 107.6
C12A C13A C18A 108.5(3)
C12A C13A C17A 116.8(3)
C18A C13A C17A 108.5(3)
C12A C13A C14A 109.4(3)
C18A C13A C14A 111.7(3)
C17A C13A C14A 101.9(3)
C15A C14A C8A 114.4(3)
C15A C14A C30A 107.2(3)
C8A C14A C30A 111.2(3)
C15A C14A C13A 102.7(3)
C8A C14A C13A 109.5(3)
C30A C14A C13A 111.6(3)
C16A C15A C14A 105.0(3)
C16A C15A H15C 110.7
C14A C15A H15C 110.7
C16A C15A H15D 110.7
C14A C15A H15D 110.7
H15C C15A H15D 108.8
C15A C16A C17A 107.9(4)
C15A C16A H16C 110.1
C17A C16A H16C 110.1
C15A C16A H16D 110.1
C17A C16A H16D 110.1
H16C C16A H16D 108.4
C20A C17A C13A 119.8(3)
C20A C17A C16A 113.0(4)
C13A C17A C16A 102.8(3)
C20A C17A H17B 106.8
C13A C17A H17B 106.8
C16A C17A H17B 106.8
C13A C18A H18D 109.5
C13A C18A H18E 109.5
H18D C18A H18E 109.5
C13A C18A H18F 109.5
H18D C18A H18F 109.5
H18E C18A H18F 109.5
C9A C19A C10A 61.1(2)
C9A C19A H19C 117.7
C10A C19A H19C 117.7
C9A C19A H19D 117.7
C10A C19A H19D 117.7
H19C C19A H19D 114.8
C21A C20A C17A 113.0(4)
C21A C20A C22A 109.6(4)
C17A C20A C22A 110.5(4)
C21A C20A H20B 107.8
C17A C20A H20B 107.8
C22A C20A H20B 107.8
O3A C21A C20A 111.7(4)
O3A C21A H21C 109.3
C20A C21A H21C 109.3
O3A C21A H21D 109.3
C20A C21A H21D 109.3
H21C C21A H21D 107.9
C23A C22A C20A 111.7(4)
C23A C22A H22C 109.3
C20A C22A H22C 109.3
C23A C22A H22D 109.3
C20A C22A H22D 109.3
H22C C22A H22D 107.9
C24A C23A C22A 110.6(4)
C24A C23A H23C 109.5
C22A C23A H23C 109.5
C24A C23A H23D 109.5
C22A C23A H23D 109.5
H23C C23A H23D 108.1
O3A C24A C23A 111.4(5)
O3A C24A C25A 97.2(6)
C23A C24A C25A 112.1(6)
O3A C24A C25' 127.6(7)
C23A C24A C25' 113.7(7)
O3A C24A H24B 111.8
C23A C24A H24B 111.8
C25A C24A H24B 111.8
C26A C25A C27A 106.7(8)
C26A C25A O4A 108.5(8)
C27A C25A O4A 107.4(7)
C26A C25A C24A 111.5(7)
C27A C25A C24A 116.6(8)
O4A C25A C24A 105.8(7)
C25A C26A H26D 109.5
C25A C26A H26E 109.5
H26D C26A H26E 109.5
C25A C26A H26F 109.5
H26D C26A H26F 109.5
H26E C26A H26F 109.5
C25A C27A H27D 109.5
C25A C27A H27E 109.5
H27D C27A H27E 109.5
C25A C27A H27F 109.5
H27D C27A H27F 109.5
H27E C27A H27F 109.5
C25A O4A H4AA 109.5
C25' O4" H4"A 109.5
C25' C26' H26G 109.5
C25' C26' H26H 109.5
H26G C26' H26H 109.5
C25' C26' H26I 109.5
H26G C26' H26I 109.5
H26H C26' H26I 109.5
O4" C25' C27' 112.8(10)
O4" C25' C26' 108.2(11)
C27' C25' C26' 113.6(11)
O4" C25' C24A 118.1(10)
C27' C25' C24A 96.0(10)
C26' C25' C24A 107.9(8)
C25' C27' H27G 109.5
C25' C27' H27H 109.5
H27G C27' H27H 109.5
C25' C27' H27I 109.5
H27G C27' H27I 109.5
H27H C27' H27I 109.5
C4A C28A H28C 120.0
C4A C28A H28D 120.0
H28C C28A H28D 120.0
C4A C29A H29D 109.5
C4A C29A H29E 109.5
H29D C29A H29E 109.5
C4A C29A H29F 109.5
H29D C29A H29F 109.5
H29E C29A H29F 109.5
C14A C30A H30D 109.5
C14A C30A H30E 109.5
H30D C30A H30E 109.5
C14A C30A H30F 109.5
H30D C30A H30F 109.5
H30E C30A H30F 109.5

loop_
_geom_bond_atom_site_label_1
_geom_bond_atom_site_label_2
_geom_bond_distance
N1 C32 1.140(7)
O1' C3 1.243(4)
O2' C3 1.288(4)
O2' H2'A 0.8400
O3' C21 1.427(4)
O3' C24 1.438(4)
O4' C25 1.438(5)
O4' H4'A 0.8400
O1A C3A 1.260(5)
O1A H1AC 0.8400
O2A C3A 1.226(6)
O3A C24A 1.414(8)
O3A C21A 1.416(6)
C1 C10 1.517(4)
C1 C2 1.543(4)
C1 H1A 0.9900
C1 H1B 0.9900
C2 C3 1.495(5)
C2 H2A 0.9900
C2 H2B 0.9900
C4 C28 1.336(5)
C4 C29 1.490(4)
C4 C5 1.520(4)
C5 C10 1.527(4)
C5 C6 1.531(4)
C5 H5A 1.0000
C6 C7 1.520(4)
C6 H6A 0.9900
C6 H6B 0.9900
C7 C8 1.525(4)
C7 H7A 0.9900
C7 H7B 0.9900
C8 C14 1.538(4)
C8 C9 1.551(4)
C8 H8A 1.0000
C9 C19 1.518(4)
C9 C11 1.538(4)
C9 C10 1.546(4)
C10 C19 1.513(4)
C11 C12 1.548(4)
C11 H11A 0.9900
C11 H11B 0.9900
C12 C13 1.539(4)
C12 H12A 0.9900
C12 H12B 0.9900
C13 C18 1.550(4)
C13 C17 1.555(4)
C13 C14 1.558(4)
C14 C15 1.537(4)
C14 C30 1.547(4)
C15 C16 1.548(4)
C15 H15A 0.9900
C15 H15B 0.9900
C16 C17 1.558(5)
C16 H16A 0.9900
C16 H16B 0.9900
C17 C20 1.533(4)
C17 H17A 1.0000
C18 H18A 0.9800
C18 H18B 0.9800
C18 H18C 0.9800
C19 H19A 0.9900
C19 H19B 0.9900
C20 C21 1.519(5)
C20 C22 1.540(4)
C20 H20A 1.0000
C21 H21A 0.9900
C21 H21B 0.9900
C22 C23 1.533(5)
C22 H22A 0.9900
C22 H22B 0.9900
C23 C24 1.525(6)
C23 H23A 0.9900
C23 H23B 0.9900
C24 C25 1.535(5)
C24 H24A 1.0000
C25 C26 1.518(6)
C25 C27 1.537(5)
C26 H26A 0.9800
C26 H26B 0.9800
C26 H26C 0.9800
C27 H27A 0.9800
C27 H27B 0.9800
C27 H27C 0.9800
C28 H28A 0.9500
C28 H28B 0.9500
C29 H29A 0.9800
C29 H29B 0.9800
C29 H29C 0.9800
C30 H30A 0.9800
C30 H30B 0.9800
C30 H30C 0.9800
C31 C32 1.447(8)
C31 H31A 0.9800
C31 H31B 0.9800
C31 H31C 0.9800
C1A C10A 1.520(5)
C1A C2A 1.550(5)
C1A H1AA 0.9900
C1A H1AB 0.9900
C2A C3A 1.497(6)
C2A H2AA 0.9900
C2A H2AB 0.9900
C4A C28A 1.375(7)
C4A C29A 1.427(8)
C4A C5A 1.512(6)
C5A C6A 1.532(5)
C5A C10A 1.538(5)
C5A H5AA 1.0000
C6A C7A 1.510(6)
C6A H6AA 0.9900
C6A H6AB 0.9900
C7A C8A 1.534(6)
C7A H7AA 0.9900
C7A H7AB 0.9900
C8A C14A 1.537(5)
C8A C9A 1.547(5)
C8A H8AA 1.0000
C9A C19A 1.505(5)
C9A C11A 1.529(5)
C9A C10A 1.532(5)
C10A C19A 1.511(4)
C11A C12A 1.553(6)
C11A H11C 0.9900
C11A H11D 0.9900
C12A C13A 1.526(5)
C12A H12C 0.9900
C12A H12D 0.9900
C13A C18A 1.543(4)
C13A C17A 1.554(6)
C13A C14A 1.565(5)
C14A C15A 1.532(5)
C14A C30A 1.551(4)
C15A C16A 1.532(7)
C15A H15C 0.9900
C15A H15D 0.9900
C16A C17A 1.559(6)
C16A H16C 0.9900
C16A H16D 0.9900
C17A C20A 1.529(6)
C17A H17B 1.0000
C18A H18D 0.9800
C18A H18E 0.9800
C18A H18F 0.9800
C19A H19C 0.9900
C19A H19D 0.9900
C20A C21A 1.523(7)
C20A C22A 1.531(6)
C20A H20B 1.0000
C21A H21C 0.9900
C21A H21D 0.9900
C22A C23A 1.518(7)
C22A H22C 0.9900
C22A H22D 0.9900
C23A C24A 1.514(9)
C23A H23C 0.9900
C23A H23D 0.9900
C24A C25A 1.557(11)
C24A C25' 1.613(13)
C24A H24B 1.0000
C25A C26A 1.444(15)
C25A C27A 1.475(11)
C25A O4A 1.556(10)
C26A H26D 0.9800
C26A H26E 0.9800
C26A H26F 0.9800
C27A H27D 0.9800
C27A H27E 0.9800
C27A H27F 0.9800
O4A H4AA 0.8400
O4" C25' 1.446(14)
O4" H4"A 0.8400
C26' C25' 1.54(2)
C26' H26G 0.9800
C26' H26H 0.9800
C26' H26I 0.9800
C25' C27' 1.473(16)
C27' H27G 0.9800
C27' H27H 0.9800
C27' H27I 0.9800
C28A H28C 0.9500
C28A H28D 0.9500
C29A H29D 0.9800
C29A H29E 0.9800
C29A H29F 0.9800
C30A H30D 0.9800
C30A H30E 0.9800
C30A H30F 0.9800

loop_
_geom_hbond_atom_site_label_D
_geom_hbond_atom_site_label_H
_geom_hbond_atom_site_label_A
_geom_hbond_distance_DH
_geom_hbond_distance_HA
_geom_hbond_distance_DA
_geom_hbond_angle_DHA
_geom_hbond_site_symmetry_A
O2' H2'A O9 0.84 1.77 2.607(4) 170.6 1_645
O4' H4'A O9 0.84 1.94 2.759(4) 166.6 1_545
O1A H1AC O1' 0.84 1.89 2.676(4) 155.5 1_565
C26 H26A O2' 0.98 2.60 3.532(5) 159.5 1_455
C23A H23D O4" 0.99 2.52 3.021(10) 110.9 .
O4" H4"A O2A 0.84 2.13 2.872(8) 147.0 1_455

loop_
_geom_torsion_atom_site_label_1
_geom_torsion_atom_site_label_2
_geom_torsion_atom_site_label_3
_geom_torsion_atom_site_label_4
_geom_torsion
C10 C1 C2 C3 -172.5(2)
C1 C2 C3 O1' 129.9(3)
C1 C2 C3 O2' -50.9(4)
C28 C4 C5 C10 127.8(3)
C29 C4 C5 C10 -53.2(4)
C28 C4 C5 C6 -103.0(4)
C29 C4 C5 C6 76.0(4)
C4 C5 C6 C7 176.7(2)
C10 C5 C6 C7 -53.9(3)
C5 C6 C7 C8 70.1(3)
C6 C7 C8 C14 178.6(2)
C6 C7 C8 C9 -51.8(3)
C7 C8 C9 C19 86.9(3)
C14 C8 C9 C19 -141.9(2)
C7 C8 C9 C11 -129.8(2)
C14 C8 C9 C11 1.4(3)
C7 C8 C9 C10 19.9(3)
C14 C8 C9 C10 151.1(2)
C2 C1 C10 C19 151.8(3)
C2 C1 C10 C5 -63.7(3)
C2 C1 C10 C9 83.8(3)
C4 C5 C10 C19 81.8(3)
C6 C5 C10 C19 -47.0(3)
C4 C5 C10 C1 -61.0(3)
C6 C5 C10 C1 170.2(2)
C4 C5 C10 C9 151.6(2)
C6 C5 C10 C9 22.8(3)
C11 C9 C10 C19 -106.1(3)
C8 C9 C10 C19 104.0(3)
C19 C9 C10 C1 104.9(3)
C11 C9 C10 C1 -1.2(4)
C8 C9 C10 C1 -151.1(2)
C19 C9 C10 C5 -109.8(3)
C11 C9 C10 C5 144.1(3)
C8 C9 C10 C5 -5.8(3)
C19 C9 C11 C12 108.1(3)
C10 C9 C11 C12 175.3(3)
C8 C9 C11 C12 -34.7(4)
C9 C11 C12 C13 14.2(4)
C11 C12 C13 C18 -85.8(3)
C11 C12 C13 C17 150.6(3)
C11 C12 C13 C14 35.9(3)
C7 C8 C14 C15 -66.5(3)
C9 C8 C14 C15 163.1(2)
C7 C8 C14 C30 55.0(3)
C9 C8 C14 C30 -75.4(3)
C7 C8 C14 C13 179.8(2)
C9 C8 C14 C13 49.5(3)
C12 C13 C14 C15 169.2(2)
C18 C13 C14 C15 -71.3(3)
C17 C13 C14 C15 45.6(3)
C12 C13 C14 C8 -70.2(3)
C18 C13 C14 C8 49.3(3)
C17 C13 C14 C8 166.2(2)
C12 C13 C14 C30 54.0(3)
C18 C13 C14 C30 173.5(2)
C17 C13 C14 C30 -69.5(3)
C8 C14 C15 C16 -153.6(2)
C30 C14 C15 C16 82.9(3)
C13 C14 C15 C16 -35.7(3)
C14 C15 C16 C17 12.4(3)
C12 C13 C17 C20 78.5(3)
C18 C13 C17 C20 -44.2(4)
C14 C13 C17 C20 -162.6(3)
C12 C13 C17 C16 -156.3(3)
C18 C13 C17 C16 81.0(3)
C14 C13 C17 C16 -37.4(3)
C15 C16 C17 C20 145.0(2)
C15 C16 C17 C13 15.7(3)
C1 C10 C19 C9 -109.8(3)
C5 C10 C19 C9 108.6(3)
C11 C9 C19 C10 107.2(3)
C8 C9 C19 C10 -109.0(3)
C13 C17 C20 C21 -57.3(4)
C16 C17 C20 C21 -178.1(3)
C13 C17 C20 C22 -178.4(3)
C16 C17 C20 C22 60.9(4)
C24 O3' C21 C20 64.7(4)
C17 C20 C21 O3' -179.8(2)
C22 C20 C21 O3' -57.4(4)
C21 C20 C22 C23 50.9(4)
C17 C20 C22 C23 174.7(3)
C20 C22 C23 C24 -52.0(5)
C21 O3' C24 C23 -62.5(4)
C21 O3' C24 C25 171.8(3)
C22 C23 C24 O3' 56.4(4)
C22 C23 C24 C25 176.1(3)
O3' C24 C25 O4' -59.2(4)
C23 C24 C25 O4' 179.2(3)
O3' C24 C25 C26 60.7(4)
C23 C24 C25 C26 -61.0(5)
O3' C24 C25 C27 -173.0(4)
C23 C24 C25 C27 65.3(5)
C10A C1A C2A C3A -171.7(4)
C1A C2A C3A O2A -77.6(6)
C1A C2A C3A O1A 98.5(5)
C28A C4A C5A C6A 99.9(5)
C29A C4A C5A C6A -78.4(6)
C28A C4A C5A C10A -29.9(6)
C29A C4A C5A C10A 151.8(6)
C4A C5A C6A C7A 178.7(3)
C10A C5A C6A C7A -49.9(4)
C5A C6A C7A C8A 69.8(4)
C6A C7A C8A C14A 176.9(3)
C6A C7A C8A C9A -53.7(4)
C7A C8A C9A C19A 88.2(4)
C14A C8A C9A C19A -141.4(3)
C7A C8A C9A C11A -128.7(3)
C14A C8A C9A C11A 1.7(4)
C7A C8A C9A C10A 20.7(4)
C14A C8A C9A C10A 151.1(3)
C2A C1A C10A C19A 154.3(4)
C2A C1A C10A C9A 86.2(4)
C2A C1A C10A C5A -62.5(4)
C11A C9A C10A C19A -105.8(3)
C8A C9A C10A C19A 104.8(3)
C19A C9A C10A C1A 106.2(3)
C11A C9A C10A C1A 0.4(4)
C8A C9A C10A C1A -149.0(3)
C19A C9A C10A C5A -107.8(3)
C11A C9A C10A C5A 146.4(3)
C8A C9A C10A C5A -3.0(4)
C4A C5A C10A C19A 76.9(4)
C6A C5A C10A C19A -52.2(4)
C4A C5A C10A C1A -65.5(4)
C6A C5A C10A C1A 165.4(3)
C4A C5A C10A C9A 146.5(3)
C6A C5A C10A C9A 17.4(4)
C19A C9A C11A C12A 107.9(4)
C10A C9A C11A C12A 175.6(3)
C8A C9A C11A C12A -34.9(4)
C9A C11A C12A C13A 14.5(5)
C11A C12A C13A C18A -86.7(4)
C11A C12A C13A C17A 150.4(3)
C11A C12A C13A C14A 35.4(4)
C7A C8A C14A C15A -66.7(4)
C9A C8A C14A C15A 163.5(3)
C7A C8A C14A C30A 54.9(4)
C9A C8A C14A C30A -74.9(4)
C7A C8A C14A C13A 178.7(3)
C9A C8A C14A C13A 48.9(3)
C12A C13A C14A C15A 168.9(3)
C18A C13A C14A C15A -71.0(3)
C17A C13A C14A C15A 44.6(3)
C12A C13A C14A C8A -69.2(3)
C18A C13A C14A C8A 50.9(4)
C17A C13A C14A C8A 166.5(3)
C12A C13A C14A C30A 54.3(4)
C18A C13A C14A C30A 174.5(3)
C17A C13A C14A C30A -69.9(4)
C8A C14A C15A C16A -151.9(3)
C30A C14A C15A C16A 84.3(4)
C13A C14A C15A C16A -33.4(3)
C14A C15A C16A C17A 9.8(4)
C12A C13A C17A C20A 76.7(4)
C18A C13A C17A C20A -46.2(5)
C14A C13A C17A C20A -164.2(3)
C12A C13A C17A C16A -157.0(3)
C18A C13A C17A C16A 80.1(4)
C14A C13A C17A C16A -37.8(3)
C15A C16A C17A C20A 148.4(3)
C15A C16A C17A C13A 17.8(4)
C11A C9A C19A C10A 107.8(3)
C8A C9A C19A C10A -108.5(3)
C1A C10A C19A C9A -109.0(4)
C5A C10A C19A C9A 110.5(4)
C13A C17A C20A C21A -57.1(5)
C16A C17A C20A C21A -178.6(4)
C13A C17A C20A C22A 179.6(4)
C16A C17A C20A C22A 58.2(5)
C24A O3A C21A C20A 61.8(6)
C17A C20A C21A O3A -178.4(4)
C22A C20A C21A O3A -54.6(5)
C21A C20A C22A C23A 49.2(5)
C17A C20A C22A C23A 174.3(4)
C20A C22A C23A C24A -49.6(6)
C21A O3A C24A C23A -61.6(6)
C21A O3A C24A C25A -178.7(6)
C21A O3A C24A C25' 150.7(7)
C22A C23A C24A O3A 55.0(6)
C22A C23A C24A C25A 162.7(5)
C22A C23A C24A C25' -152.5(6)
O3A C24A C25A C26A -57.4(7)
C23A C24A C25A C26A -174.0(6)
C25' C24A C25A C26A 84.9(10)
O3A C24A C25A C27A 65.5(8)
C23A C24A C25A C27A -51.1(10)
C25' C24A C25A C27A -152.2(13)
O3A C24A C25A O4A -175.1(7)
C23A C24A C25A O4A 68.3(9)
C25' C24A C25A O4A -32.9(9)
O3A C24A C25' O4" -176.1(8)
C23A C24A C25' O4" 36.7(12)
C25A C24A C25' O4" 133.8(14)
O3A C24A C25' C27' 64.1(11)
C23A C24A C25' C27' -83.1(10)
C25A C24A C25' C27' 14.0(8)
O3A C24A C25' C26' -53.2(12)
C23A C24A C25' C26' 159.7(8)
C25A C24A C25' C26' -103.2(12)
